data_9007700
loop_
_publ_author_name
'Gaudin, E.'
'Boucher, F.'
'Petricek, V.'
'Taulelle, F.'
'Evain, M.'

_publ_section_title
;
 Structures and phase transitions of the A7PSe6 (A = Ag, Cu) argyrodite-type
 ionic conductors. II. beta- and gamma-Cu7PSe6
 Note: T = 353 K
;
_journal_issue 3
_journal_name_full 'Acta Crystallographica, Section B'
_journal_page_first 402
_journal_page_last 408
_journal_paper_doi 10.1107/S0108768199016614
_journal_volume 56
_journal_year 2000
_chemical_formula_sum 'Cu6.996 P Se6'
_chemical_name_common gamma-Cu7PSe6
_space_group_IT_number 216
_symmetry_space_group_name_Hall 'F -4 2 3'
_symmetry_space_group_name_H-M 'F -4 3 m'
_cell_angle_alpha 90
_cell_angle_beta 90
_cell_angle_gamma 90
_cell_length_a 10.1130
_cell_length_b 10.1130
_cell_length_c 10.1130
_cell_formula_units_Z 4
_cell_volume 1034.285
_diffrn_ambient_temperature 353
_exptl_crystal_density_diffrn 6.096
_cod_original_cell_volume 1034.284
_cod_original_formula_sum 'P Se6 Cu6.996'
_cod_database_code 9007700

loop_
_symmetry_equiv_pos_as_xyz
x,y,z
x,1/2+y,1/2+z
1/2+x,y,1/2+z
1/2+x,1/2+y,z
-z,x,-y
-z,1/2+x,1/2-y
1/2-z,x,1/2-y
1/2-z,1/2+x,-y
-y,z,-x
-y,1/2+z,1/2-x
1/2-y,z,1/2-x
1/2-y,1/2+z,-x
-x,y,-z
-x,1/2+y,1/2-z
1/2-x,y,1/2-z
1/2-x,1/2+y,-z
x,-z,-y
x,1/2-z,1/2-y
1/2+x,-z,1/2-y
1/2+x,1/2-z,-y
z,-y,-x
z,1/2-y,1/2-x
1/2+z,-y,1/2-x
1/2+z,1/2-y,-x
y,-x,-z
y,1/2-x,1/2-z
1/2+y,-x,1/2-z
1/2+y,1/2-x,-z
x,z,y
x,1/2+z,1/2+y
1/2+x,z,1/2+y
1/2+x,1/2+z,y
z,y,x
z,1/2+y,1/2+x
1/2+z,y,1/2+x
1/2+z,1/2+y,x
y,x,z
y,1/2+x,1/2+z
1/2+y,x,1/2+z
1/2+y,1/2+x,z
-z,-x,y
-z,1/2-x,1/2+y
1/2-z,-x,1/2+y
1/2-z,1/2-x,y
-y,-z,x
-y,1/2-z,1/2+x
1/2-y,-z,1/2+x
1/2-y,1/2-z,x
-x,-y,z
-x,1/2-y,1/2+z
1/2-x,-y,1/2+z
1/2-x,1/2-y,z
z,-x,-y
z,1/2-x,1/2-y
1/2+z,-x,1/2-y
1/2+z,1/2-x,-y
y,-z,-x
y,1/2-z,1/2-x
1/2+y,-z,1/2-x
1/2+y,1/2-z,-x
x,-y,-z
x,1/2-y,1/2-z
1/2+x,-y,1/2-z
1/2+x,1/2-y,-z
-x,z,-y
-x,1/2+z,1/2-y
1/2-x,z,1/2-y
1/2-x,1/2+z,-y
-z,y,-x
-z,1/2+y,1/2-x
1/2-z,y,1/2-x
1/2-z,1/2+y,-x
-y,x,-z
-y,1/2+x,1/2-z
1/2-y,x,1/2-z
1/2-y,1/2+x,-z
-x,-z,y
-x,1/2-z,1/2+y
1/2-x,-z,1/2+y
1/2-x,1/2-z,y
-z,-y,x
-z,1/2-y,1/2+x
1/2-z,-y,1/2+x
1/2-z,1/2-y,x
-y,-x,z
-y,1/2-x,1/2+z
1/2-y,-x,1/2+z
1/2-y,1/2-x,z
z,x,y
z,1/2+x,1/2+y
1/2+z,x,1/2+y
1/2+z,1/2+x,y
y,z,x
y,1/2+z,1/2+x
1/2+y,z,1/2+x
1/2+y,1/2+z,x

loop_
_atom_site_aniso_label
_atom_site_aniso_U_11
_atom_site_aniso_U_22
_atom_site_aniso_U_33
_atom_site_aniso_U_12
_atom_site_aniso_U_13
_atom_site_aniso_U_23
P 0.00980 0.00980 0.00980 0.00000 0.00000 0.00000
Se1 0.01622 0.01622 0.01622 -0.00362 -0.00362 -0.00362
Se2 0.03300 0.03300 0.03300 0.00000 0.00000 0.00000
Se3 0.02730 0.02730 0.02730 0.00000 0.00000 0.00000
Cu1 0.04790 0.04790 0.05700 -0.00080 -0.00080 0.00400
Cu2 0.09000 0.09000 0.03000 -0.01900 -0.01900 0.06000
Cu3 0.24000 0.24000 0.24000 -0.10100 -0.10100 -0.10100

loop_
_atom_site_label
_atom_site_fract_x
_atom_site_fract_y
_atom_site_fract_z
_atom_site_occupancy
_atom_site_U_iso_or_equiv
P 0.75000 0.75000 0.75000 1.00000 0.00980
Se1 0.87576 0.87576 0.87576 1.00000 0.01623
Se2 0.25000 0.25000 0.25000 1.00000 0.03300
Se3 0.50000 0.50000 0.50000 1.00000 0.02730
Cu1 0.07870 0.07870 0.26730 0.31400 0.05110
Cu2 0.01600 0.01600 0.27570 0.17900 0.06800
Cu3 0.12860 0.12860 0.37140 0.27000 0.24300

_cod_duplicate_entry 2102083
